data_4111655
loop_
_publ_author_name
'Augusto Cingolani'
'Simona Galli'
'Norberto Masciocchi'
'Luciano Pandolfo'
'Claudio Pettinari'
'Angelo Sironi'

_publ_contact_author_address
; Dipartimento di Scienze Chimiche e Ambientali
  Universit\'a degli Studi dell'Insubria
  via Valleggio, 11
  22100 Como
  Italy
;
_publ_contact_author_email norberto.masciocchi@uninsubria.it
_publ_contact_author_fax '39 031 326 230'
_publ_contact_author_name 'Prof. Norberto Masciocchi'
_publ_contact_author_phone '39 031 326 227'
_publ_section_title
;
 Sorption-Desorption Behavior of Bispyrazolato-Copper(II) 1D Coordination
 Polymers
;
_journal_name_full 'Journal of the American Chemical Society'
_journal_page_first 6144
_journal_page_last 6145
_journal_paper_doi 10.1021/ja050856+
_journal_volume 127
_journal_year 2005
_chemical_formula_moiety
;
(C6 H8 N4 Cu1 O1)n
;
_chemical_formula_sum 'C6 H8 Cu N4 O'
_chemical_formula_weight 215.70
_chemical_name_common 'Hydrated Copper(II) bispyrazolate'
_chemical_name_systematic
;
 catena-aquo-(bis(\m~2~-pyrazolato)-copper(ii)) 
;
_space_group_IT_number 63
_symmetry_cell_setting orthorhombic
_symmetry_Int_Tables_number 63
_symmetry_space_group_name_Hall '-C 2c 2'
_symmetry_space_group_name_H-M 'C m c m'
_audit_creation_date '20 January 2005'
_audit_creation_method TOPAS-R
_cell_angle_alpha 90
_cell_angle_beta 90
_cell_angle_gamma 90
_cell_formula_units_Z 4
_cell_length_a 16.9601(10)
_cell_length_b 6.23599(29)
_cell_length_c 7.28294(33)
_cell_volume 770.27(7)
_diffrn_ambient_temperature 293(2)
_diffrn_measurement_device_type 'Bruker D8 Advance'
_diffrn_radiation_monochromator graphite
_diffrn_radiation_probe x-ray
_diffrn_radiation_type CuK\a
_diffrn_radiation_wavelength 1.5418
_diffrn_reflns_theta_max 52.5
_diffrn_reflns_theta_min 4.5
_diffrn_source 'fine-focus sealed tube'
_diffrn_source_type 'Bruker AXS X-ray Generator'
_exptl_crystal_density_diffrn 1.859
_cod_data_source_file ja0508562Brom20050209_105806.cif
_cod_data_source_block Hydrated_Copper(II)_pyrazolate
_cod_original_cell_volume 770.263(67)
_cod_original_formula_sum 'C6 H8 Cu1 N4 O1'
_cod_database_code 4111655

loop_
_symmetry_equiv_pos_as_xyz
'-x, -y, -z'
'-x, -y, z+1/2'
'-x, y, -z+1/2'
'-x, y, z'
'x, -y, -z'
'x, -y, z+1/2'
'x, y, -z+1/2'
'x, y, z'
'-x+1/2, -y+1/2, -z'
'-x+1/2, -y+1/2, z+1/2'
'-x+1/2, y+1/2, -z+1/2'
'-x+1/2, y+1/2, z'
'x+1/2, -y+1/2, -z'
'x+1/2, -y+1/2, z+1/2'
'x+1/2, y+1/2, -z+1/2'
'x+1/2, y+1/2, z'

loop_
_atom_site_label
_atom_site_type_symbol
_atom_site_symmetry_multiplicity
_atom_site_fract_x
_atom_site_fract_y
_atom_site_fract_z
_atom_site_occupancy
_atom_site_B_iso_or_equiv
Cu Cu 4 0 0 0 1 3.061(63)
N N 16 0.08642(22) 0.13280(75) 0.15746(46) 1 5.061(63)
C1 C 16 0.14875(28) 0.25305(73) 0.09743(99) 1 5.061(63)
C2 C 8 0.18734(53) 0.3323(16) 0.25 1 5.061(63)
O O 4 0.5 0.13545(92) 0.25 1 5.061(63)
